data_7015658
loop_
_publ_author_name
'Bratsos, Ioannis'
'Urankar, Damijana'
'Zangrando, Ennio'
'Genova-Kalou, Petia'
'Ko\<smrlj, Janez'
'Alessio, Enzo'
'Turel, Iztok'

_publ_section_title
;
 1-(2-Picolyl)-substituted 1,2,3-triazole as novel chelating ligand for
 the preparation of ruthenium complexes with potential anticancer
 activity.
;
_journal_issue 19
_journal_name_full 'Dalton transactions (Cambridge, England : 2003)'
_journal_page_first 5188
_journal_page_last 5199
_journal_paper_doi 10.1039/c0dt01807d
_journal_volume 40
_journal_year 2011
_chemical_formula_moiety 'C20 H24 Cl N4 Ru S3 1+, C F3 O3 S 1-, H2 O'
_chemical_formula_sum 'C21 H26 Cl F3 N4 O4 Ru S4'
_chemical_formula_weight 720.22
_chemical_name_systematic
;
?
;
_space_group_IT_number 2
_symmetry_cell_setting triclinic
_symmetry_space_group_name_Hall '-P 1'
_symmetry_space_group_name_H-M 'P -1'
_atom_sites_solution_hydrogens geom
_atom_sites_solution_primary direct
_atom_sites_solution_secondary difmap
_audit_creation_method SHELXL-97
_cell_angle_alpha 86.21(3)
_cell_angle_beta 73.46(2)
_cell_angle_gamma 71.34(2)
_cell_formula_units_Z 2
_cell_length_a 8.276(3)
_cell_length_b 13.690(4)
_cell_length_c 14.262(4)
_cell_measurement_temperature 293(2)
_cell_volume 1467.0(8)
_computing_cell_refinement 'Denzo (Otwinowski & Minor 1997)'
_computing_data_collection 'Nonius Xpress'
_computing_data_reduction 'Denzo and Scalepack (Otwinowski & Minor 1997)'
_computing_molecular_graphics 'Ortep3/windows (Farrugia,1997)'
_computing_publication_material 'Wingx 1.70.00 (Farrugia, 1999)'
_computing_structure_refinement 'SHELX97 (Sheldrick, 1998)'
_computing_structure_solution 'SHELX97 (Sheldrick, 1998)'
_diffrn_ambient_temperature 293(2)
_diffrn_measured_fraction_theta_full 0.915
_diffrn_measured_fraction_theta_max 0.915
_diffrn_measurement_device_type 'image plate dip1030'
_diffrn_measurement_method 'laser scanner'
_diffrn_radiation_monochromator graphite
_diffrn_radiation_source 'fine-focus sealed tube'
_diffrn_radiation_type MoK\a
_diffrn_radiation_wavelength 0.71073
_diffrn_reflns_av_R_equivalents 0.0351
_diffrn_reflns_av_sigmaI/netI 0.0621
_diffrn_reflns_limit_h_max 10
_diffrn_reflns_limit_h_min -10
_diffrn_reflns_limit_k_max 17
_diffrn_reflns_limit_k_min -18
_diffrn_reflns_limit_l_max 18
_diffrn_reflns_limit_l_min -18
_diffrn_reflns_number 21726
_diffrn_reflns_theta_full 27.08
_diffrn_reflns_theta_max 27.08
_diffrn_reflns_theta_min 2.67
_exptl_absorpt_coefficient_mu 0.963
_exptl_absorpt_correction_T_max 0.8536
_exptl_absorpt_correction_T_min 0.8028
_exptl_absorpt_correction_type refdelf
_exptl_absorpt_process_details
;
Parkin S,Moezzi B & Hope H, (1995) J. Appl. Cryst. 28, 53-56
Linear fit to sin(theta)/lambda - 12 parameters
;
_exptl_crystal_colour yellow
_exptl_crystal_density_diffrn 1.630
_exptl_crystal_density_method 'not measured'
_exptl_crystal_description needle
_exptl_crystal_F_000 728
_exptl_crystal_size_max 0.40
_exptl_crystal_size_mid 0.15
_exptl_crystal_size_min 0.15
_refine_diff_density_max 0.760
_refine_diff_density_min -0.472
_refine_diff_density_rms 0.090
_refine_ls_extinction_method none
_refine_ls_goodness_of_fit_ref 0.860
_refine_ls_hydrogen_treatment constr
_refine_ls_matrix_type full
_refine_ls_number_parameters 343
_refine_ls_number_reflns 5825
_refine_ls_number_restraints 0
_refine_ls_restrained_S_all 0.860
_refine_ls_R_factor_all 0.0964
_refine_ls_R_factor_gt 0.0598
_refine_ls_shift/su_max 0.000
_refine_ls_shift/su_mean 0.000
_refine_ls_structure_factor_coef Fsqd
_refine_ls_weighting_details 'calc w=1/[\s^2^(Fo^2^)+(0.1153P)^2^+0.0000P] where P=(Fo^2^+2Fc^2^)/3'
_refine_ls_weighting_scheme calc
_refine_ls_wR_factor_gt 0.1655
_refine_ls_wR_factor_ref 0.1840
_reflns_number_gt 2755
_reflns_number_total 5825
_reflns_threshold_expression >2sigma(I)
_cod_data_source_file c0dt01807d.txt
_cod_data_source_block 4
_cod_database_code 7015658

loop_
_symmetry_equiv_pos_as_xyz
'x, y, z'
'-x, -y, -z'

loop_
_atom_site_label
_atom_site_type_symbol
_atom_site_fract_x
_atom_site_fract_y
_atom_site_fract_z
_atom_site_U_iso_or_equiv
_atom_site_adp_type
_atom_site_occupancy
_atom_site_symmetry_multiplicity
_atom_site_calc_flag
_atom_site_refinement_flags
_atom_site_disorder_assembly
_atom_site_disorder_group
Ru Ru 0.37636(7) 0.33501(4) 0.74834(4) 0.0799(2) Uani 1 1 d . . .
S1 S 0.5024(3) 0.18854(14) 0.65184(13) 0.0920(5) Uani 1 1 d . . .
S2 S 0.3985(3) 0.42898(14) 0.60914(13) 0.0905(5) Uani 1 1 d . . .
S3 S 0.1052(2) 0.33357(14) 0.74147(13) 0.0864(5) Uani 1 1 d . . .
Cl1 Cl 0.6736(2) 0.33779(15) 0.73982(15) 0.0998(5) Uani 1 1 d . . .
N1 N 0.2685(7) 0.4675(4) 0.8464(4) 0.0811(13) Uani 1 1 d . . .
N2 N 0.3534(7) 0.2459(4) 0.8751(4) 0.0786(13) Uani 1 1 d . . .
N3 N 0.3672(7) 0.2726(4) 0.9594(4) 0.0840(14) Uani 1 1 d . . .
N4 N 0.3164(7) 0.1595(4) 0.8842(4) 0.0832(14) Uani 1 1 d . . .
C1 C 0.1730(9) 0.5590(5) 0.8209(5) 0.0899(18) Uani 1 1 d . . .
H1 H 0.1654 0.5657 0.7569 0.108 Uiso 1 1 calc R . .
C2 C 0.0852(10) 0.6439(5) 0.8836(6) 0.096(2) Uani 1 1 d . . .
H2 H 0.0193 0.7054 0.8622 0.115 Uiso 1 1 calc R . .
C3 C 0.0970(10) 0.6360(6) 0.9779(6) 0.101(2) Uani 1 1 d . . .
H3 H 0.0363 0.6910 1.0227 0.121 Uiso 1 1 calc R . .
C4 C 0.2031(10) 0.5426(5) 1.0048(5) 0.0943(19) Uani 1 1 d . . .
H4 H 0.2168 0.5357 1.0676 0.113 Uiso 1 1 calc R . .
C5 C 0.2871(9) 0.4610(5) 0.9387(5) 0.0854(17) Uani 1 1 d . . .
C6 C 0.4136(10) 0.3657(5) 0.9671(5) 0.0915(19) Uani 1 1 d . . .
H6A H 0.5326 0.3571 0.9251 0.110 Uiso 1 1 calc R . .
H6B H 0.4142 0.3746 1.0339 0.110 Uiso 1 1 calc R . .
C7 C 0.3392(9) 0.2010(5) 1.0249(5) 0.0854(17) Uani 1 1 d . . .
H7 H 0.3425 0.2002 1.0896 0.103 Uiso 1 1 calc R . .
C8 C 0.3054(8) 0.1305(5) 0.9785(5) 0.0814(16) Uani 1 1 d . . .
C9 C 0.2664(9) 0.0337(5) 1.0124(5) 0.0841(17) Uani 1 1 d . . .
C10 C 0.2378(11) 0.0125(6) 1.1126(5) 0.101(2) Uani 1 1 d . . .
H10 H 0.2416 0.0588 1.1562 0.122 Uiso 1 1 calc R . .
C11 C 0.2038(12) -0.0789(6) 1.1452(6) 0.111(2) Uani 1 1 d . . .
H11 H 0.1940 -0.0961 1.2103 0.134 Uiso 1 1 calc R . .
C12 C 0.1846(10) -0.1432(6) 1.0841(6) 0.099(2) Uani 1 1 d . . .
H12 H 0.1542 -0.2018 1.1075 0.119 Uiso 1 1 calc R . .
C13 C 0.2109(11) -0.1201(6) 0.9858(6) 0.111(2) Uani 1 1 d . . .
H13 H 0.2021 -0.1651 0.9429 0.134 Uiso 1 1 calc R . .
C14 C 0.2498(9) -0.0319(5) 0.9507(5) 0.0934(19) Uani 1 1 d . . .
H14 H 0.2648 -0.0170 0.8848 0.112 Uiso 1 1 calc R . .
C15 C 0.5424(12) 0.2306(6) 0.5247(5) 0.114(3) Uani 1 1 d . . .
H15A H 0.6491 0.1818 0.4845 0.137 Uiso 1 1 calc R . .
H15B H 0.4438 0.2315 0.5004 0.137 Uiso 1 1 calc R . .
C16 C 0.5633(11) 0.3367(6) 0.5163(5) 0.108(2) Uani 1 1 d . . .
H16A H 0.5555 0.3627 0.4522 0.129 Uiso 1 1 calc R . .
H16B H 0.6806 0.3311 0.5209 0.129 Uiso 1 1 calc R . .
C17 C 0.1942(10) 0.4444(6) 0.5731(5) 0.098(2) Uani 1 1 d . . .
H17A H 0.1583 0.5118 0.5453 0.118 Uiso 1 1 calc R . .
H17B H 0.2203 0.3929 0.5227 0.118 Uiso 1 1 calc R . .
C18 C 0.0435(10) 0.4340(6) 0.6560(6) 0.102(2) Uani 1 1 d . . .
H18A H -0.0425 0.4198 0.6294 0.123 Uiso 1 1 calc R . .
H18B H -0.0143 0.4994 0.6919 0.123 Uiso 1 1 calc R . .
C19 C 0.1478(11) 0.2202(6) 0.6662(6) 0.105(2) Uani 1 1 d . . .
H19A H 0.0531 0.1903 0.6927 0.126 Uiso 1 1 calc R . .
H19B H 0.1437 0.2423 0.6007 0.126 Uiso 1 1 calc R . .
C20 C 0.3198(12) 0.1393(6) 0.6597(6) 0.110(2) Uani 1 1 d . . .
H20A H 0.3499 0.0955 0.6026 0.132 Uiso 1 1 calc R . .
H20B H 0.3062 0.0969 0.7168 0.132 Uiso 1 1 calc R . .
S4 S 0.1294(5) 0.2433(2) 0.3573(2) 0.1441(10) Uani 1 1 d . . .
O1 O 0.2136(18) 0.2222(11) 0.2635(6) 0.285(7) Uani 1 1 d . . .
O2 O -0.053(2) 0.2788(11) 0.3524(11) 0.315(8) Uani 1 1 d . . .
O3 O 0.150(2) 0.2913(7) 0.4213(7) 0.321(9) Uani 1 1 d . . .
C21 C 0.121(3) 0.1161(11) 0.4062(12) 0.212(8) Uani 1 1 d . . .
F1 F 0.109(2) 0.0568(8) 0.3614(7) 0.291(7) Uani 1 1 d . . .
F2 F 0.2717(15) 0.0779(7) 0.4362(8) 0.261(5) Uani 1 1 d . . .
F3 F 0.0106(15) 0.1319(7) 0.4986(7) 0.241(5) Uani 1 1 d . . .
O1W O 0.3886(10) 0.4257(6) 1.1954(5) 0.166(3) Uani 1 1 d . . .

loop_
_atom_site_aniso_label
_atom_site_aniso_U_11
_atom_site_aniso_U_22
_atom_site_aniso_U_33
_atom_site_aniso_U_23
_atom_site_aniso_U_13
_atom_site_aniso_U_12
Ru 0.0886(4) 0.0741(3) 0.0845(4) 0.0108(2) -0.0307(3) -0.0317(3)
S1 0.1059(13) 0.0815(11) 0.0895(11) 0.0062(9) -0.0283(10) -0.0306(9)
S2 0.1047(12) 0.0846(11) 0.0906(11) 0.0180(9) -0.0326(10) -0.0395(9)
S3 0.0933(11) 0.0893(11) 0.0881(11) 0.0114(9) -0.0348(9) -0.0377(9)
Cl1 0.0876(11) 0.1037(12) 0.1181(13) 0.0163(10) -0.0362(10) -0.0394(9)
N1 0.087(3) 0.074(3) 0.088(4) 0.008(3) -0.030(3) -0.030(3)
N2 0.090(3) 0.072(3) 0.081(3) 0.010(3) -0.030(3) -0.032(3)
N3 0.102(4) 0.078(3) 0.083(3) 0.010(3) -0.041(3) -0.032(3)
N4 0.094(4) 0.074(3) 0.089(4) 0.013(3) -0.032(3) -0.033(3)
C1 0.094(5) 0.082(4) 0.099(5) 0.019(4) -0.035(4) -0.030(4)
C2 0.106(5) 0.074(4) 0.106(5) 0.003(4) -0.036(4) -0.022(4)
C3 0.108(5) 0.082(5) 0.112(6) -0.003(4) -0.022(4) -0.035(4)
C4 0.105(5) 0.089(5) 0.101(5) -0.002(4) -0.037(4) -0.038(4)
C5 0.094(4) 0.080(4) 0.096(5) 0.007(4) -0.033(4) -0.040(4)
C6 0.109(5) 0.083(4) 0.099(5) 0.010(4) -0.047(4) -0.038(4)
C7 0.100(5) 0.084(4) 0.080(4) 0.014(3) -0.034(4) -0.033(4)
C8 0.089(4) 0.076(4) 0.082(4) 0.014(3) -0.028(3) -0.027(3)
C9 0.092(4) 0.074(4) 0.091(4) 0.014(3) -0.033(4) -0.029(3)
C10 0.136(6) 0.097(5) 0.084(5) 0.014(4) -0.032(4) -0.054(5)
C11 0.148(7) 0.104(6) 0.102(5) 0.029(5) -0.050(5) -0.058(5)
C12 0.118(6) 0.088(5) 0.102(5) 0.026(4) -0.038(4) -0.043(4)
C13 0.145(7) 0.085(5) 0.126(6) 0.006(5) -0.059(5) -0.047(5)
C14 0.118(5) 0.078(4) 0.096(5) 0.013(4) -0.040(4) -0.040(4)
C15 0.126(6) 0.107(6) 0.091(5) 0.003(4) -0.001(4) -0.039(5)
C16 0.110(6) 0.111(6) 0.084(5) 0.009(4) 0.000(4) -0.036(4)
C17 0.110(5) 0.106(5) 0.090(5) 0.020(4) -0.042(4) -0.040(4)
C18 0.103(5) 0.103(5) 0.118(6) 0.027(4) -0.055(5) -0.041(4)
C19 0.133(6) 0.101(5) 0.106(5) 0.004(4) -0.050(5) -0.053(5)
C20 0.153(7) 0.085(5) 0.115(6) -0.001(4) -0.056(5) -0.051(5)
S4 0.182(3) 0.1248(19) 0.1060(18) 0.0074(14) -0.0476(18) -0.0163(18)
O1 0.377(17) 0.443(18) 0.112(6) -0.015(8) -0.003(8) -0.288(16)
O2 0.323(18) 0.275(15) 0.286(15) 0.110(12) -0.110(13) -0.012(12)
O3 0.72(3) 0.162(7) 0.202(9) 0.017(7) -0.290(14) -0.155(12)
C21 0.36(2) 0.127(10) 0.137(12) -0.007(8) -0.122(14) -0.015(12)
F1 0.58(2) 0.188(8) 0.170(7) 0.007(6) -0.167(10) -0.153(10)
F2 0.292(12) 0.178(7) 0.249(9) 0.011(7) -0.116(9) 0.047(7)
F3 0.357(15) 0.221(9) 0.148(6) 0.026(6) -0.065(7) -0.105(9)
O1W 0.170(6) 0.185(7) 0.147(5) -0.031(5) -0.034(5) -0.063(5)

loop_
_atom_type_symbol
_atom_type_description
_atom_type_scat_dispersion_real
_atom_type_scat_dispersion_imag
_atom_type_scat_source
C C 0.0033 0.0016 'International Tables Vol C Tables 4.2.6.8 and 6.1.1.4'
H H 0.0000 0.0000 'International Tables Vol C Tables 4.2.6.8 and 6.1.1.4'
N N 0.0061 0.0033 'International Tables Vol C Tables 4.2.6.8 and 6.1.1.4'
O O 0.0106 0.0060 'International Tables Vol C Tables 4.2.6.8 and 6.1.1.4'
F F 0.0171 0.0103 'International Tables Vol C Tables 4.2.6.8 and 6.1.1.4'
S S 0.1246 0.1234 'International Tables Vol C Tables 4.2.6.8 and 6.1.1.4'
Ru Ru -1.2594 0.8363 'International Tables Vol C Tables 4.2.6.8 and 6.1.1.4'
Cl Cl 0.1484 0.1585 'International Tables Vol C Tables 4.2.6.8 and 6.1.1.4'

loop_
_geom_angle_atom_site_label_1
_geom_angle_atom_site_label_2
_geom_angle_atom_site_label_3
_geom_angle
_geom_angle_site_symmetry_1
_geom_angle_site_symmetry_3
_geom_angle_publ_flag
N2 Ru N1 86.3(2) . . ?
N2 Ru S3 89.93(14) . . ?
N1 Ru S3 94.07(14) . . ?
N2 Ru S1 90.51(15) . . ?
N1 Ru S1 175.87(15) . . ?
S3 Ru S1 88.54(7) . . ?
N2 Ru S2 178.53(15) . . ?
N1 Ru S2 94.78(15) . . ?
S3 Ru S2 89.00(7) . . ?
S1 Ru S2 88.46(7) . . ?
N2 Ru Cl1 94.55(14) . . ?
N1 Ru Cl1 88.70(14) . . ?
S3 Ru Cl1 174.88(6) . . ?
S1 Ru Cl1 88.94(7) . . ?
S2 Ru Cl1 86.48(7) . . ?
C20 S1 C15 99.8(4) . . ?
C20 S1 Ru 104.5(3) . . ?
C15 S1 Ru 106.4(3) . . ?
C16 S2 C17 101.2(4) . . ?
C16 S2 Ru 103.3(3) . . ?
C17 S2 Ru 105.9(2) . . ?
C18 S3 C19 99.3(4) . . ?
C18 S3 Ru 104.5(2) . . ?
C19 S3 Ru 105.9(3) . . ?
C1 N1 C5 117.0(6) . . ?
C1 N1 Ru 121.4(5) . . ?
C5 N1 Ru 121.5(4) . . ?
N4 N2 N3 109.7(5) . . ?
N4 N2 Ru 125.8(4) . . ?
N3 N2 Ru 124.4(4) . . ?
N2 N3 C7 108.8(5) . . ?
N2 N3 C6 120.1(5) . . ?
C7 N3 C6 131.1(6) . . ?
N2 N4 C8 106.9(5) . . ?
N1 C1 C2 124.2(7) . . ?
C3 C2 C1 118.8(7) . . ?
C2 C3 C4 117.9(7) . . ?
C5 C4 C3 120.3(7) . . ?
N1 C5 C4 121.6(6) . . ?
N1 C5 C6 119.6(6) . . ?
C4 C5 C6 118.7(6) . . ?
N3 C6 C5 112.7(5) . . ?
N3 C7 C8 106.3(6) . . ?
C7 C8 N4 108.3(6) . . ?
C7 C8 C9 131.4(6) . . ?
N4 C8 C9 120.3(6) . . ?
C14 C9 C10 119.7(6) . . ?
C14 C9 C8 122.1(6) . . ?
C10 C9 C8 118.2(6) . . ?
C11 C10 C9 118.8(7) . . ?
C12 C11 C10 121.3(7) . . ?
C11 C12 C13 118.8(7) . . ?
C14 C13 C12 121.3(7) . . ?
C9 C14 C13 120.0(7) . . ?
C16 C15 S1 111.6(6) . . ?
C15 C16 S2 113.7(5) . . ?
C18 C17 S2 113.5(5) . . ?
C17 C18 S3 114.9(5) . . ?
C20 C19 S3 114.8(5) . . ?
C19 C20 S1 114.3(5) . . ?
O3 S4 O1 133.2(9) . . ?
O3 S4 O2 111.7(10) . . ?
O1 S4 O2 99.9(8) . . ?
O3 S4 C21 107.5(7) . . ?
O1 S4 C21 103.1(8) . . ?
O2 S4 C21 94.8(10) . . ?
F1 C21 F3 116(2) . . ?
F1 C21 F2 109.9(16) . . ?
F3 C21 F2 94.1(11) . . ?
F1 C21 S4 121.7(12) . . ?
F3 C21 S4 107.6(10) . . ?
F2 C21 S4 103.9(15) . . ?

loop_
_geom_bond_atom_site_label_1
_geom_bond_atom_site_label_2
_geom_bond_distance
_geom_bond_site_symmetry_2
_geom_bond_publ_flag
Ru N2 2.110(5) . ?
Ru N1 2.152(5) . ?
Ru S3 2.2801(19) . ?
Ru S1 2.283(2) . ?
Ru S2 2.2883(19) . ?
Ru Cl1 2.441(2) . ?
S1 C20 1.815(8) . ?
S1 C15 1.836(7) . ?
S2 C16 1.817(8) . ?
S2 C17 1.849(7) . ?
S3 C18 1.822(7) . ?
S3 C19 1.827(7) . ?
N1 C1 1.340(8) . ?
N1 C5 1.362(8) . ?
N2 N4 1.303(6) . ?
N2 N3 1.325(7) . ?
N3 C7 1.337(7) . ?
N3 C6 1.462(8) . ?
N4 C8 1.364(8) . ?
C1 C2 1.381(10) . ?
C2 C3 1.371(10) . ?
C3 C4 1.401(10) . ?
C4 C5 1.374(9) . ?
C5 C6 1.503(9) . ?
C7 C8 1.346(9) . ?
C8 C9 1.481(8) . ?
C9 C14 1.361(9) . ?
C9 C10 1.406(9) . ?
C10 C11 1.391(10) . ?
C11 C12 1.353(10) . ?
C12 C13 1.386(10) . ?
C13 C14 1.374(9) . ?
C15 C16 1.510(10) . ?
C17 C18 1.492(10) . ?
C19 C20 1.480(11) . ?
S4 O3 1.240(7) . ?
S4 O1 1.323(9) . ?
S4 O2 1.455(15) . ?
S4 C21 1.848(16) . ?
C21 F1 1.108(15) . ?
C21 F3 1.358(19) . ?
C21 F2 1.37(2) . ?

loop_
_geom_torsion_atom_site_label_1
_geom_torsion_atom_site_label_2
_geom_torsion_atom_site_label_3
_geom_torsion_atom_site_label_4
_geom_torsion
_geom_torsion_site_symmetry_1
_geom_torsion_site_symmetry_2
_geom_torsion_site_symmetry_3
_geom_torsion_site_symmetry_4
_geom_torsion_publ_flag
N2 Ru S1 C20 73.1(3) . . . . ?
N1 Ru S1 C20 112.5(19) . . . . ?
S3 Ru S1 C20 -16.8(3) . . . . ?
S2 Ru S1 C20 -105.9(3) . . . . ?
Cl1 Ru S1 C20 167.6(3) . . . . ?
N2 Ru S1 C15 178.2(3) . . . . ?
N1 Ru S1 C15 -142.4(19) . . . . ?
S3 Ru S1 C15 88.2(3) . . . . ?
S2 Ru S1 C15 -0.8(3) . . . . ?
Cl1 Ru S1 C15 -87.3(3) . . . . ?
N2 Ru S2 C16 -64(6) . . . . ?
N1 Ru S2 C16 158.6(3) . . . . ?
S3 Ru S2 C16 -107.4(3) . . . . ?
S1 Ru S2 C16 -18.9(3) . . . . ?
Cl1 Ru S2 C16 70.2(3) . . . . ?
N2 Ru S2 C17 42(6) . . . . ?
N1 Ru S2 C17 -95.5(3) . . . . ?
S3 Ru S2 C17 -1.5(3) . . . . ?
S1 Ru S2 C17 87.1(3) . . . . ?
Cl1 Ru S2 C17 176.1(3) . . . . ?
N2 Ru S3 C18 165.4(3) . . . . ?
N1 Ru S3 C18 79.2(3) . . . . ?
S1 Ru S3 C18 -104.0(3) . . . . ?
S2 Ru S3 C18 -15.6(3) . . . . ?
Cl1 Ru S3 C18 -43.5(8) . . . . ?
N2 Ru S3 C19 -90.3(3) . . . . ?
N1 Ru S3 C19 -176.6(3) . . . . ?
S1 Ru S3 C19 0.2(3) . . . . ?
S2 Ru S3 C19 88.7(3) . . . . ?
Cl1 Ru S3 C19 60.8(8) . . . . ?
N2 Ru N1 C1 -151.0(5) . . . . ?
S3 Ru N1 C1 -61.3(5) . . . . ?
S1 Ru N1 C1 169.5(16) . . . . ?
S2 Ru N1 C1 28.0(5) . . . . ?
Cl1 Ru N1 C1 114.4(5) . . . . ?
N2 Ru N1 C5 25.9(5) . . . . ?
S3 Ru N1 C5 115.6(5) . . . . ?
S1 Ru N1 C5 -14(2) . . . . ?
S2 Ru N1 C5 -155.1(4) . . . . ?
Cl1 Ru N1 C5 -68.7(5) . . . . ?
N1 Ru N2 N4 146.2(5) . . . . ?
S3 Ru N2 N4 52.1(5) . . . . ?
S1 Ru N2 N4 -36.5(5) . . . . ?
S2 Ru N2 N4 9(6) . . . . ?
Cl1 Ru N2 N4 -125.4(5) . . . . ?
N1 Ru N2 N3 -30.7(5) . . . . ?
S3 Ru N2 N3 -124.8(5) . . . . ?
S1 Ru N2 N3 146.7(5) . . . . ?
S2 Ru N2 N3 -168(5) . . . . ?
Cl1 Ru N2 N3 57.7(5) . . . . ?
N4 N2 N3 C7 0.4(7) . . . . ?
Ru N2 N3 C7 177.6(4) . . . . ?
N4 N2 N3 C6 178.1(5) . . . . ?
Ru N2 N3 C6 -4.6(8) . . . . ?
N3 N2 N4 C8 0.3(7) . . . . ?
Ru N2 N4 C8 -176.9(4) . . . . ?
C5 N1 C1 C2 -3.9(10) . . . . ?
Ru N1 C1 C2 173.1(5) . . . . ?
N1 C1 C2 C3 0.9(11) . . . . ?
C1 C2 C3 C4 2.1(11) . . . . ?
C2 C3 C4 C5 -2.2(11) . . . . ?
C1 N1 C5 C4 3.8(9) . . . . ?
Ru N1 C5 C4 -173.2(5) . . . . ?
C1 N1 C5 C6 -171.2(6) . . . . ?
Ru N1 C5 C6 11.8(8) . . . . ?
C3 C4 C5 N1 -0.9(10) . . . . ?
C3 C4 C5 C6 174.2(6) . . . . ?
N2 N3 C6 C5 57.0(8) . . . . ?
C7 N3 C6 C5 -125.8(7) . . . . ?
N1 C5 C6 N3 -60.8(8) . . . . ?
C4 C5 C6 N3 124.0(7) . . . . ?
N2 N3 C7 C8 -0.9(7) . . . . ?
C6 N3 C7 C8 -178.3(6) . . . . ?
N3 C7 C8 N4 1.0(7) . . . . ?
N3 C7 C8 C9 179.3(7) . . . . ?
N2 N4 C8 C7 -0.8(7) . . . . ?
N2 N4 C8 C9 -179.3(5) . . . . ?
C7 C8 C9 C14 -174.5(7) . . . . ?
N4 C8 C9 C14 3.6(10) . . . . ?
C7 C8 C9 C10 8.5(11) . . . . ?
N4 C8 C9 C10 -173.4(6) . . . . ?
C14 C9 C10 C11 3.9(11) . . . . ?
C8 C9 C10 C11 -179.0(7) . . . . ?
C9 C10 C11 C12 -5.1(13) . . . . ?
C10 C11 C12 C13 4.2(13) . . . . ?
C11 C12 C13 C14 -2.3(12) . . . . ?
C10 C9 C14 C13 -2.1(11) . . . . ?
C8 C9 C14 C13 -179.0(7) . . . . ?
C12 C13 C14 C9 1.2(12) . . . . ?
C20 S1 C15 C16 134.1(6) . . . . ?
Ru S1 C15 C16 25.7(7) . . . . ?
S1 C15 C16 S2 -45.0(8) . . . . ?
C17 S2 C16 C15 -68.1(7) . . . . ?
Ru S2 C16 C15 41.4(7) . . . . ?
C16 S2 C17 C18 130.8(6) . . . . ?
Ru S2 C17 C18 23.3(6) . . . . ?
S2 C17 C18 S3 -39.4(8) . . . . ?
C19 S3 C18 C17 -73.8(6) . . . . ?
Ru S3 C18 C17 35.4(6) . . . . ?
C18 S3 C19 C20 129.8(6) . . . . ?
Ru S3 C19 C20 21.7(7) . . . . ?
S3 C19 C20 S1 -38.5(8) . . . . ?
C15 S1 C20 C19 -74.4(7) . . . . ?
Ru S1 C20 C19 35.6(6) . . . . ?
O3 S4 C21 F1 -177(2) . . . . ?
O1 S4 C21 F1 -33(3) . . . . ?
O2 S4 C21 F1 68(2) . . . . ?
O3 S4 C21 F3 46.2(18) . . . . ?
O1 S4 C21 F3 -169.7(14) . . . . ?
O2 S4 C21 F3 -68.4(16) . . . . ?
O3 S4 C21 F2 -52.8(15) . . . . ?
O1 S4 C21 F2 91.3(12) . . . . ?
O2 S4 C21 F2 -167.3(12) . . . . ?
